data_9014539
loop_
_publ_author_name
'Averbuch-Pouchot M'
'Guitel, J.'

_publ_section_title
;
 Donnees cristallochimiques sur deux nouveaux diphosphates mixtes,
 Ca NH4 Na P2O7 (H2O)3 et Cd NH4 Na P2O7 (H2O)3
 et structure cristalline de Cd NH4 Na P2O7 (H2O)3
;
_journal_issue 11
_journal_name_full 'Acta Crystallographica, Section B'
_journal_page_first 3460
_journal_page_last 3462
_journal_paper_doi 10.1107/S0567740877011194
_journal_volume 33
_journal_year 1977
_chemical_formula_sum 'Cd N Na O10 P2'
_space_group_IT_number 9
_symmetry_space_group_name_Hall 'C -2yc'
_symmetry_space_group_name_H-M 'C 1 c 1'
_cell_angle_alpha 90
_cell_angle_beta 103.73
_cell_angle_gamma 90
_cell_length_a 10.211
_cell_length_b 16.56
_cell_length_c 5.632
_cell_formula_units_Z 4
_cell_volume 925.125
_database_code_amcsd 0015967
_exptl_crystal_density_diffrn 2.666
_cod_duplicate_entry 1008019
_cod_original_formula_sum 'Cd P2 Na N O10'
_cod_database_code 9014539
_amcsd_formula_title 'Cd H10 N Na O10 P2'

loop_
_space_group_symop_operation_xyz
x,y,z
1/2+x,1/2+y,z
x,-y,1/2+z
1/2+x,1/2-y,1/2+z

loop_
_atom_site_label
_atom_site_fract_x
_atom_site_fract_y
_atom_site_fract_z
Cd1 0.00000 0.24383 0.00000
P1 0.81250 0.21080 0.42430
P2 0.79440 0.62760 0.12050
Na1 -0.03940 0.44280 0.20970
N1 0.10540 0.06850 0.54890
O1 0.84210 0.69420 -0.05750
O2 0.86050 0.82350 0.17830
O3 0.89270 0.17890 0.24990
O4 0.16210 0.29970 0.82740
O5 0.86880 0.64660 0.37930
O6 0.64230 0.63750 0.08280
O7 0.82880 0.45130 0.52180
O8 0.87120 0.03570 -0.00730
O9 0.11810 0.46190 0.94650
O10 0.11130 0.32610 0.32790

loop_
_cod_related_entry_id
_cod_related_entry_database
_cod_related_entry_code
1 AMCSD 0015967
